data_7245917
loop_
_publ_author_name
'Cao, Shouying'
'Fan, Chenpeng'
'Lu, Mengwen'
'Li, Meng'
'Zhou, Yuhang'
'Wang, Hongxia'
'Lin, Qingfang'
'Liang, Lili'

_publ_section_title
;
 Two heptanuclear cluster-based 3D metal--organic frameworks with a good
 magnetocaloric effect
;
_journal_issue 2
_journal_name_full CrystEngComm
_journal_page_first 309
_journal_page_last 313
_journal_paper_doi 10.1039/D2CE01350A
_journal_volume 25
_journal_year 2023
_chemical_formula_moiety '0.5(C30 H76 Gd14 N6 O64), 4(Cl)'
_chemical_formula_sum 'C15 H38 Cl4 Gd7 N3 O32'
_chemical_formula_weight 2015.03
_space_group_crystal_system hexagonal
_space_group_IT_number 176
_space_group_name_Hall '-P 6c'
_space_group_name_H-M_alt 'P 63/m'
_atom_sites_solution_hydrogens mixed
_audit_creation_date 2022-07-13
_audit_creation_method
;
Olex2 1.2
(compiled 2018.05.29 svn.r3508 for OlexSys, GUI svn.r5506)
;
_audit_update_record
;
2022-11-03 deposited with the CCDC.	2022-11-25 downloaded from the CCDC.
;
_cell_angle_alpha 90
_cell_angle_beta 90
_cell_angle_gamma 120
_cell_formula_units_Z 2
_cell_length_a 12.1692(5)
_cell_length_b 12.1692(5)
_cell_length_c 18.0220(11)
_cell_measurement_reflns_used 6509
_cell_measurement_temperature 170(2)
_cell_measurement_theta_max 27.442
_cell_measurement_theta_min 2.239
_cell_volume 2311.31(19)
_computing_cell_refinement 'SAINT V8.40A (?, 2016)'
_computing_data_reduction 'SAINT V8.40A (?, 2016)'
_computing_molecular_graphics 'Olex2 (Dolomanov et al., 2009)'
_computing_publication_material 'Olex2 (Dolomanov et al., 2009)'
_computing_structure_refinement 'ShelXL (Sheldrick, 2015)'
_computing_structure_solution 'ShelXT (Sheldrick, 2015)'
_diffrn_ambient_temperature 170.0
_diffrn_measured_fraction_theta_full 0.999
_diffrn_measured_fraction_theta_max 0.999
_diffrn_measurement_device_type 'Bruker APEX-II CCD'
_diffrn_measurement_method '\f and \w scans'
_diffrn_radiation_type MoK\a
_diffrn_radiation_wavelength 0.71073
_diffrn_reflns_av_R_equivalents 0.0561
_diffrn_reflns_av_unetI/netI 0.0288
_diffrn_reflns_Laue_measured_fraction_full 0.999
_diffrn_reflns_Laue_measured_fraction_max 0.999
_diffrn_reflns_limit_h_max 15
_diffrn_reflns_limit_h_min -14
_diffrn_reflns_limit_k_max 14
_diffrn_reflns_limit_k_min -15
_diffrn_reflns_limit_l_max 23
_diffrn_reflns_limit_l_min -21
_diffrn_reflns_number 18930
_diffrn_reflns_point_group_measured_fraction_full 0.999
_diffrn_reflns_point_group_measured_fraction_max 0.999
_diffrn_reflns_theta_full 25.242
_diffrn_reflns_theta_max 27.502
_diffrn_reflns_theta_min 2.239
_diffrn_standards_number 0
_exptl_absorpt_coefficient_mu 10.220
_exptl_absorpt_correction_T_max 0.2616
_exptl_absorpt_correction_T_min 0.1916
_exptl_absorpt_correction_type multi-scan
_exptl_absorpt_process_details
'SADABS-2016/2 (Bruker,2016/2) was used for absorption correction. wR2(int) was 0.0812 before and 0.0493 after correction. The Ratio of minimum to maximum transmission is 0.7324. The \l/2 correction factor is Not present.'
_exptl_crystal_colour colourless
_exptl_crystal_colour_primary colourless
_exptl_crystal_density_diffrn 2.895
_exptl_crystal_description block
_exptl_crystal_F_000 1842
_exptl_crystal_size_max 0.12
_exptl_crystal_size_mid 0.09
_exptl_crystal_size_min 0.08
_refine_diff_density_max 1.668
_refine_diff_density_min -1.958
_refine_diff_density_rms 0.250
_refine_ls_extinction_method none
_refine_ls_goodness_of_fit_ref 1.073
_refine_ls_hydrogen_treatment constr
_refine_ls_matrix_type full
_refine_ls_number_parameters 129
_refine_ls_number_reflns 1829
_refine_ls_number_restraints 8
_refine_ls_restrained_S_all 1.074
_refine_ls_R_factor_all 0.0415
_refine_ls_R_factor_gt 0.0327
_refine_ls_shift/su_max 0.001
_refine_ls_shift/su_mean 0.000
_refine_ls_structure_factor_coef Fsqd
_refine_ls_weighting_details 'w=1/[\s^2^(Fo^2^)+(0.0259P)^2^+41.5045P] where P=(Fo^2^+2Fc^2^)/3'
_refine_ls_weighting_scheme calc
_refine_ls_wR_factor_gt 0.0746
_refine_ls_wR_factor_ref 0.0798
_reflns_Friedel_coverage 0.000
_reflns_number_gt 1561
_reflns_number_total 1829
_reflns_threshold_expression 'I > 2\s(I)'
_cod_data_source_file d2ce01350a2.cif
_cod_data_source_block gd7_0m
_cod_depositor_comments 'Adding full bibliography for 7245917--7245918.cif.'
_cod_original_cell_volume 2311.3(2)
_cod_database_code 7245917
_shelx_shelxl_version_number 2016/6
_shelx_space_group_comment
;
The symmetry employed for this shelxl refinement is uniquely defined
by the following loop, which should always be used as a source of
symmetry information in preference to the above space-group names.
They are only intended as comments.
;
_shelx_estimated_absorpt_t_max 0.495
_shelx_estimated_absorpt_t_min 0.374
_olex2_refinement_description
;
1. Fixed Uiso
 At 1.2 times of:
  All C(H) groups, All C(H,H) groups, All N(H) groups, All O(H) groups
 At 1.5 times of:
  All O(H,H) groups
2. Shared sites
{O1, O1A}
{O2, O2A}
{C1, C1A}
3. Restrained distances
 H6-O6
 0.85 with sigma of 0.02
 O5-H5
 0.85 with sigma of 0.02
4. Uiso/Uaniso restraints and constraints
Uanis(Cl3) \\sim Ueq: with sigma of 0.01 and sigma for terminal atoms of 0.02
Uanis(O1) = Uanis(O1A)
Uanis(O2) = Uanis(O2A)
Uanis(C1) = Uanis(C1A)
5. Others
 Fixed Sof: O1(0.5) O2(0.5) O3(0.5) O4(0.5) N1(0.5) H1(0.5) C1(0.5) C2(0.5)
 H2A(0.5) H2B(0.5) C3(0.5) H3A(0.5) H3B(0.5) Cl1(0.16667) Cl2(0.4) Cl3(0.1)
 O1A(0.5) O2A(0.5) C1A(0.5) H1A(0.5)
6.a Riding coordinates:
 O5(H5), O6(H6), O7(H7A,H7B), C3(H3A,H3B)
6.b Ternary CH refined with riding coordinates:
 N1(H1)
6.c Secondary CH2 refined with riding coordinates:
 C2(H2A,H2B)
6.d Aromatic/amide H refined with riding coordinates:
 C1A(H1A)
;
_olex2_submission_special_instructions 'No special instructions were received'

loop_
_space_group_symop_operation_xyz
'x, y, z'
'-y, x-y, z'
'-x+y, -x, z'
'-x, -y, z+1/2'
'y, -x+y, z+1/2'
'x-y, x, z+1/2'
'-x, -y, -z'
'y, -x+y, -z'
'x-y, x, -z'
'x, y, -z-1/2'
'-y, x-y, -z-1/2'
'-x+y, -x, -z-1/2'

loop_
_atom_site_label
_atom_site_type_symbol
_atom_site_fract_x
_atom_site_fract_y
_atom_site_fract_z
_atom_site_U_iso_or_equiv
_atom_site_adp_type
_atom_site_occupancy
_atom_site_site_symmetry_order
_atom_site_calc_flag
_atom_site_refinement_flags_posn
_atom_site_refinement_flags_adp
_atom_site_refinement_flags_occupancy
_atom_site_disorder_assembly
_atom_site_disorder_group
Gd1 Gd 0.333333 0.666667 0.750000 0.01141(18) Uani 1 6 d S T P A .
Gd2 Gd 0.12688(3) 0.52304(3) 0.58359(2) 0.01467(12) Uani 1 1 d . . . . .
O1 O -0.0756(5) 0.3734(5) 0.5178(3) 0.0188(11) Uani 0.5 1 d . . . A 1
O2 O -0.2166(5) 0.1721(5) 0.4904(3) 0.0283(13) Uani 0.5 1 d . . . A 1
O3 O 0.0129(10) 0.3684(10) 0.8283(5) 0.019(2) Uani 0.5 1 d . . . A 1
O4 O 0.1043(9) 0.4941(9) 0.7301(5) 0.019(3) Uani 0.5 1 d . . . A 1
O5 O 0.333333 0.666667 0.5320(5) 0.0155(17) Uani 1 3 d DS T P A .
H5 H 0.333333 0.666667 0.484876 0.019 Uiso 1 3 d DRS T P . .
O6 O 0.2250(5) 0.7086(5) 0.6524(3) 0.0149(10) Uani 1 1 d D . . . .
H6 H 0.183121 0.739696 0.671294 0.018 Uiso 1 1 d DR . . A .
O7 O -0.0489(5) 0.5515(6) 0.6303(3) 0.0297(13) Uani 1 1 d . . . . .
H7A H -0.114275 0.475339 0.638220 0.045 Uiso 1 1 d R . . . .
H7B H -0.075425 0.583359 0.595460 0.045 Uiso 1 1 d R . . . .
N1 N 0.0131(12) 0.2935(11) 0.6369(6) 0.016(2) Uani 0.5 1 d . . . A 1
H1 H 0.091061 0.287699 0.646013 0.020 Uiso 0.5 1 calc R . . A 1
C1 C -0.1239(7) 0.2545(7) 0.5258(4) 0.0222(16) Uani 0.5 1 d . . . A 1
C2 C -0.0691(14) 0.1994(14) 0.5829(7) 0.016(3) Uani 0.5 1 d . . . A 1
H2A H -0.139936 0.127400 0.609219 0.020 Uiso 0.5 1 calc R . . A 1
H2B H -0.020372 0.166427 0.556279 0.020 Uiso 0.5 1 calc R . . A 1
C3 C -0.0547(14) 0.2833(14) 0.7079(8) 0.020(3) Uani 0.5 1 d . . . A 1
H3A H -0.134605 0.283595 0.698041 0.024 Uiso 0.5 1 d R . . A 1
H3B H -0.073926 0.204285 0.734181 0.024 Uiso 0.5 1 d R . . A 1
C4 C 0.0266(10) 0.3875(11) 0.750000 0.025(2) Uani 1 2 d S T P A 1
Cl1 Cl -0.333333 0.333333 0.6503(7) 0.057(3) Uani 0.5 3 d S T P . .
Cl2 Cl 0.2253(6) 0.2711(6) 0.750000 0.0637(15) Uani 0.8 2 d S T P B 1
Cl3 Cl 0.241(4) 0.266(3) 0.6714(19) 0.079(10) Uani 0.1 1 d . U . C 2
O1A O -0.0756(5) 0.3734(5) 0.5178(3) 0.0188(11) Uani 0.5 1 d . . . A 2
O2A O -0.2166(5) 0.1721(5) 0.4904(3) 0.0283(13) Uani 0.5 1 d . . . A 2
C1A C -0.1239(7) 0.2545(7) 0.5258(4) 0.0222(16) Uani 0.5 1 d . . . A 2
H1A H -0.086510 0.225987 0.561622 0.027 Uiso 0.5 1 calc R . . A 2

loop_
_atom_site_aniso_label
_atom_site_aniso_U_11
_atom_site_aniso_U_22
_atom_site_aniso_U_33
_atom_site_aniso_U_23
_atom_site_aniso_U_13
_atom_site_aniso_U_12
Gd1 0.0121(3) 0.0121(3) 0.0100(4) 0.000 0.000 0.00604(13)
Gd2 0.01094(19) 0.0146(2) 0.01740(19) -0.00205(12) 0.00024(12) 0.00555(14)
O1 0.014(2) 0.017(3) 0.025(3) 0.001(2) 0.000(2) 0.007(2)
O2 0.022(3) 0.017(3) 0.038(3) 0.000(2) -0.015(2) 0.004(2)
O3 0.016(5) 0.023(6) 0.010(5) -0.001(4) -0.003(4) 0.003(5)
O4 0.015(5) 0.017(5) 0.024(7) 0.006(4) 0.004(3) 0.007(4)
O5 0.016(3) 0.016(3) 0.015(4) 0.000 0.000 0.0079(13)
O6 0.017(3) 0.016(3) 0.014(2) -0.0002(19) 0.0011(19) 0.011(2)
O7 0.020(3) 0.036(3) 0.036(3) -0.002(3) -0.001(2) 0.015(3)
N1 0.019(6) 0.016(6) 0.017(6) -0.003(5) -0.001(5) 0.010(5)
C1 0.019(4) 0.020(4) 0.023(4) -0.001(3) -0.004(3) 0.006(3)
C2 0.019(7) 0.020(7) 0.013(6) -0.006(5) -0.010(5) 0.011(6)
C3 0.015(7) 0.016(7) 0.020(8) -0.001(6) -0.002(6) 0.000(6)
C4 0.015(5) 0.020(6) 0.047(7) 0.000 0.000 0.014(5)
Cl1 0.044(3) 0.044(3) 0.083(8) 0.000 0.000 0.0222(16)
Cl2 0.062(3) 0.054(3) 0.085(4) 0.000 0.000 0.036(3)
Cl3 0.111(19) 0.058(15) 0.067(16) 0.004(12) -0.051(14) 0.042(13)
O1A 0.014(2) 0.017(3) 0.025(3) 0.001(2) 0.000(2) 0.007(2)
O2A 0.022(3) 0.017(3) 0.038(3) 0.000(2) -0.015(2) 0.004(2)
C1A 0.019(4) 0.020(4) 0.023(4) -0.001(3) -0.004(3) 0.006(3)

loop_
_atom_type_symbol
_atom_type_description
_atom_type_scat_dispersion_real
_atom_type_scat_dispersion_imag
_atom_type_scat_source
C C 0.0033 0.0016 'International Tables Vol C Tables 4.2.6.8 and 6.1.1.4'
H H 0.0000 0.0000 'International Tables Vol C Tables 4.2.6.8 and 6.1.1.4'
Cl Cl 0.1484 0.1585 'International Tables Vol C Tables 4.2.6.8 and 6.1.1.4'
Gd Gd -0.1653 3.9035 'International Tables Vol C Tables 4.2.6.8 and 6.1.1.4'
N N 0.0061 0.0033 'International Tables Vol C Tables 4.2.6.8 and 6.1.1.4'
O O 0.0106 0.0060 'International Tables Vol C Tables 4.2.6.8 and 6.1.1.4'

loop_
_geom_angle_atom_site_label_1
_geom_angle_atom_site_label_2
_geom_angle_atom_site_label_3
_geom_angle
_geom_angle_site_symmetry_1
_geom_angle_site_symmetry_3
_geom_angle_publ_flag
O4 Gd1 O4 16.2(4) 12_567 3_565 ?
O4 Gd1 O4 120.66(4) 12_567 2_665 ?
O4 Gd1 O4 16.2(4) 11_667 2_665 ?
O4 Gd1 O4 118.05(10) 10_557 11_667 ?
O4 Gd1 O4 118.05(10) . 2_665 ?
O4 Gd1 O4 120.66(3) 10_557 2_665 ?
O4 Gd1 O4 120.66(3) 3_565 10_557 ?
O4 Gd1 O4 120.66(3) 12_567 . ?
O4 Gd1 O4 16.2(4) . 10_557 ?
O4 Gd1 O4 118.05(10) 3_565 2_665 ?
O4 Gd1 O4 118.05(10) 12_567 11_667 ?
O4 Gd1 O4 118.05(10) 12_567 10_557 ?
O4 Gd1 O4 120.66(4) 3_565 11_667 ?
O4 Gd1 O4 120.66(3) . 11_667 ?
O4 Gd1 O4 118.05(10) 3_565 . ?
O6 Gd1 O4 62.6(2) . 3_565 ?
O6 Gd1 O4 65.2(2) 2_665 2_665 ?
O6 Gd1 O4 62.6(2) 12_567 11_667 ?
O6 Gd1 O4 77.7(2) 12_567 3_565 ?
O6 Gd1 O4 75.3(2) 2_665 10_557 ?
O6 Gd1 O4 65.2(2) 3_565 3_565 ?
O6 Gd1 O4 124.8(2) . 2_665 ?
O6 Gd1 O4 124.8(2) 2_665 3_565 ?
O6 Gd1 O4 75.3(2) 11_667 . ?
O6 Gd1 O4 140.9(2) 11_667 3_565 ?
O6 Gd1 O4 124.8(2) 11_667 12_567 ?
O6 Gd1 O4 77.7(2) 10_557 . ?
O6 Gd1 O4 75.3(2) 10_557 3_565 ?
O6 Gd1 O4 65.2(2) 11_667 11_667 ?
O6 Gd1 O4 75.3(2) 12_567 2_665 ?
O6 Gd1 O4 77.7(2) 11_667 2_665 ?
O6 Gd1 O4 62.6(2) 10_557 12_567 ?
O6 Gd1 O4 77.7(2) . 10_557 ?
O6 Gd1 O4 62.6(2) 3_565 2_665 ?
O6 Gd1 O4 140.9(2) 3_565 10_557 ?
O6 Gd1 O4 124.8(2) 10_557 11_667 ?
O6 Gd1 O4 62.6(2) 11_667 10_557 ?
O6 Gd1 O4 75.3(2) . 12_567 ?
O6 Gd1 O4 140.9(2) . 11_667 ?
O6 Gd1 O4 124.8(2) 12_567 10_557 ?
O6 Gd1 O4 75.3(2) 3_565 11_667 ?
O6 Gd1 O4 65.2(2) 12_567 12_567 ?
O6 Gd1 O4 140.9(2) 12_567 . ?
O6 Gd1 O4 77.7(2) 2_665 11_667 ?
O6 Gd1 O4 124.8(2) 3_565 . ?
O6 Gd1 O4 77.7(2) 3_565 12_567 ?
O6 Gd1 O4 62.6(2) 2_665 . ?
O6 Gd1 O4 65.2(2) 10_557 10_557 ?
O6 Gd1 O4 140.9(2) 10_557 2_665 ?
O6 Gd1 O4 140.9(2) 2_665 12_567 ?
O6 Gd1 O4 65.2(2) . . ?
O6 Gd1 O6 94.2(2) 12_567 3_565 ?
O6 Gd1 O6 94.2(2) 2_665 11_667 ?
O6 Gd1 O6 72.22(18) 10_557 12_567 ?
O6 Gd1 O6 72.22(18) . 3_565 ?
O6 Gd1 O6 94.2(2) 10_557 . ?
O6 Gd1 O6 72.22(18) 12_567 11_667 ?
O6 Gd1 O6 140.21(9) 12_567 2_665 ?
O6 Gd1 O6 140.21(9) 10_557 2_665 ?
O6 Gd1 O6 140.21(9) . 11_667 ?
O6 Gd1 O6 72.22(18) 10_557 11_667 ?
O6 Gd1 O6 140.21(9) 3_565 11_667 ?
O6 Gd1 O6 72.22(18) . 2_665 ?
O6 Gd1 O6 140.21(9) 10_557 3_565 ?
O6 Gd1 O6 140.22(9) . 12_567 ?
O6 Gd1 O6 72.22(18) 3_565 2_665 ?
O1 Gd2 Gd1 154.74(12) . . ?
O1 Gd2 Gd1 129.57(12) 7_566 . ?
O1 Gd2 O1 67.30(19) 7_566 . ?
O1 Gd2 O4 140.0(2) 7_566 . ?
O1 Gd2 O4 111.9(2) . . ?
O1 Gd2 O7 73.99(18) 7_566 . ?
O1 Gd2 N1 66.0(3) . . ?
O1 Gd2 N1 133.3(3) 7_566 . ?
O2 Gd2 Gd1 116.03(14) 8_556 . ?
O2 Gd2 O1 73.57(18) 8_556 . ?
O2 Gd2 O1 98.1(2) 8_556 7_566 ?
O2 Gd2 O4 120.6(3) 8_556 . ?
O2 Gd2 O5 76.54(17) 8_556 . ?
O2 Gd2 O6 77.41(19) 8_556 2_665 ?
O2 Gd2 O7 143.1(2) 8_556 . ?
O2 Gd2 N1 69.6(3) 8_556 . ?
O3 Gd2 Gd1 79.6(3) 10_557 . ?
O3 Gd2 O1 136.0(3) 10_557 7_566 ?
O3 Gd2 O1 76.3(3) 10_557 . ?
O3 Gd2 O2 94.4(3) 10_557 8_556 ?
O3 Gd2 O4 39.9(3) 10_557 . ?
O3 Gd2 O5 146.5(3) 10_557 . ?
O3 Gd2 O6 77.8(3) 10_557 2_665 ?
O3 Gd2 O7 70.9(3) 10_557 . ?
O3 Gd2 N1 25.2(4) 10_557 . ?
O4 Gd2 Gd1 42.8(2) . . ?
O5 Gd2 Gd1 75.97(18) . . ?
O5 Gd2 O1 129.1(2) . . ?
O5 Gd2 O1 77.47(18) . 7_566 ?
O5 Gd2 O4 118.6(3) . . ?
O5 Gd2 O7 133.41(15) . . ?
O5 Gd2 N1 136.1(3) . . ?
O5 Gd2 O1A 129.1(2) . . ?
O6 Gd2 Gd1 38.83(12) 2_665 . ?
O6 Gd2 Gd1 38.39(12) . . ?
O6 Gd2 O1 146.12(17) 2_665 7_566 ?
O6 Gd2 O1 92.13(17) . 7_566 ?
O6 Gd2 O1 143.17(17) . . ?
O6 Gd2 O1 139.05(17) 2_665 . ?
O6 Gd2 O2 141.86(18) . 8_556 ?
O6 Gd2 O3 103.4(3) . 10_557 ?
O6 Gd2 O4 64.3(2) . . ?
O6 Gd2 O4 60.9(2) 2_665 . ?
O6 Gd2 O5 68.79(18) 2_665 . ?
O6 Gd2 O5 69.99(19) . . ?
O6 Gd2 O6 73.9(2) . 2_665 ?
O6 Gd2 O7 75.07(19) . . ?
O6 Gd2 O7 128.63(18) 2_665 . ?
O6 Gd2 N1 125.9(3) . . ?
O6 Gd2 N1 77.2(3) 2_665 . ?
O6 Gd2 O1A 139.05(17) 2_665 . ?
O6 Gd2 O1A 143.17(17) . . ?
O7 Gd2 Gd1 95.01(14) . . ?
O7 Gd2 O1 70.09(18) . . ?
O7 Gd2 O4 69.0(3) . . ?
O7 Gd2 N1 89.5(3) . . ?
O7 Gd2 O1A 70.09(18) . . ?
N1 Gd2 Gd1 94.5(3) . . ?
N1 Gd2 O4 61.8(3) . . ?
O1A Gd2 Gd1 154.74(12) . . ?
Gd2 O1 Gd2 112.70(19) 7_566 . ?
C1 O1 Gd2 125.1(5) . 7_566 ?
C1 O1 Gd2 120.0(5) . . ?
C1 O2 Gd2 146.2(5) . 9_556 ?
O4 O3 Gd2 80.8(5) 10_557 10_557 ?
C4 O3 Gd2 124.8(8) . 10_557 ?
C4 O3 O4 44.1(6) . 10_557 ?
Gd1 O4 Gd2 91.8(3) . . ?
C4 O4 Gd1 141.9(7) . . ?
C4 O4 Gd2 114.0(6) . . ?
Gd2 O5 Gd2 106.2(2) . 2_665 ?
Gd2 O5 Gd2 106.2(2) . 3_565 ?
Gd2 O5 Gd2 106.2(2) 3_565 2_665 ?
Gd2 O6 Gd1 102.54(18) 3_565 . ?
Gd2 O6 Gd1 104.80(19) . . ?
Gd2 O6 Gd2 110.34(19) . 3_565 ?
O3 N1 Gd2 62.9(8) 10_557 . ?
O3 N1 C2 138.1(13) 10_557 . ?
O3 N1 C3 49.8(9) 10_557 . ?
C2 N1 Gd2 112.7(8) . . ?
C2 N1 C3 112.0(11) . . ?
C3 N1 Gd2 112.4(9) . . ?
O1 C1 C2 121.0(8) . . ?
O2 C1 O1 125.2(7) . . ?
O2 C1 C2 113.8(8) . . ?
N1 C2 C1 112.2(11) . . ?
O3 C3 N1 47.3(9) 10_557 . ?
O3 C3 C4 67.9(9) 10_557 . ?
C4 C3 N1 106.4(11) . . ?
O3 C4 O3 163.3(13) 10_557 . ?
O4 C4 O3 115.5(9) . . ?
O4 C4 O3 115.5(9) 10_557 10_557 ?
O4 C4 O3 81.2(7) . 10_557 ?
O4 C4 O3 81.2(7) 10_557 . ?
O4 C4 O4 34.2(9) 10_557 . ?
O4 C4 C3 163.5(9) 10_557 . ?
O4 C4 C3 129.4(7) . . ?
O4 C4 C3 163.5(9) . 10_557 ?
O4 C4 C3 129.4(7) 10_557 10_557 ?
C3 C4 O3 115.0(10) . . ?
C3 C4 O3 48.3(8) 10_557 . ?
C3 C4 O3 115.0(10) 10_557 10_557 ?
C3 C4 O3 48.3(8) . 10_557 ?
C3 C4 C3 66.7(13) . 10_557 ?
Gd2 O1A Gd2 112.70(19) 7_566 . ?
C1A O1A Gd2 120.0(5) . . ?
O2A C1A O1A 125.2(7) . . ?

loop_
_geom_bond_atom_site_label_1
_geom_bond_atom_site_label_2
_geom_bond_distance
_geom_bond_site_symmetry_2
_geom_bond_publ_flag
Gd1 O4 2.541(10) 12_567 ?
Gd1 O4 2.541(10) 10_557 ?
Gd1 O4 2.541(10) 3_565 ?
Gd1 O4 2.541(10) 2_665 ?
Gd1 O4 2.541(10) 11_667 ?
Gd1 O4 2.541(10) . ?
Gd1 O6 2.401(5) 10_557 ?
Gd1 O6 2.401(5) 2_665 ?
Gd1 O6 2.401(5) 12_567 ?
Gd1 O6 2.401(5) 3_565 ?
Gd1 O6 2.401(5) . ?
Gd1 O6 2.401(5) 11_667 ?
Gd2 O1 2.512(5) . ?
Gd2 O1 2.470(5) 7_566 ?
Gd2 O2 2.377(5) 8_556 ?
Gd2 O3 2.319(10) 10_557 ?
Gd2 O4 2.661(9) . ?
Gd2 O5 2.416(3) . ?
Gd2 O6 2.390(5) 2_665 ?
Gd2 O6 2.316(5) . ?
Gd2 O7 2.479(6) . ?
Gd2 N1 2.602(12) . ?
Gd2 O1A 2.512(5) . ?
O1 C1 1.268(9) . ?
O2 C1 1.246(9) . ?
O3 O4 1.728(14) 10_557 ?
O3 C4 1.427(10) . ?
O4 C4 1.216(14) . ?
N1 C2 1.454(17) . ?
N1 C3 1.493(18) . ?
C1 C2 1.550(15) . ?
C3 C4 1.381(16) . ?
O1A C1A 1.268(9) . ?
O2A C1A 1.246(9) . ?
